data_7008150
loop_
_publ_author_name
'Baber, R. Angharad'
'Collard, Simon'
'Hooper, Mark'
'Orpen, A. Guy'
'Pringle, Paul G.'
'Wilkinson, Matthew J.'
'Wingad, Richard L.'

_publ_section_title
;
 Bulky triarylarsines are effective ligands for palladium catalysed
 Heck olefination.
;
_journal_issue 8
_journal_name_full 'Dalton transactions (Cambridge, England : 2003)'
_journal_page_first 1491
_journal_page_last 1498
_journal_paper_doi 10.1039/b417910b
_journal_year 2005
_chemical_formula_moiety 'C60 H78 As2 Cl2 O6 Pt,3(CH2Cl2)'
_chemical_formula_sum 'C63 H84 As2 Cl8 O6 Pt'
_chemical_formula_weight 1565.83
_chemical_name_systematic
;
?
;
_space_group_IT_number 14
_symmetry_cell_setting monoclinic
_symmetry_space_group_name_Hall '-P 2yn'
_symmetry_space_group_name_H-M 'P 1 21/n 1'
_atom_sites_solution_hydrogens geom
_atom_sites_solution_primary direct
_atom_sites_solution_secondary difmap
_audit_creation_method SHELXL-97
_cell_angle_alpha 90.00
_cell_angle_beta 99.57(3)
_cell_angle_gamma 90.00
_cell_formula_units_Z 4
_cell_length_a 14.116(3)
_cell_length_b 24.806(5)
_cell_length_c 19.594(4)
_cell_measurement_reflns_used 10948
_cell_measurement_temperature 100(2)
_cell_measurement_theta_max 27.4835
_cell_measurement_theta_min 2.2625
_cell_volume 6766(2)
_computing_structure_refinement 'SHELXL-97 (Sheldrick, 1997)'
_computing_structure_solution 'SHELXS-97 (Sheldrick, 1990)'
_diffrn_ambient_temperature 100(2)
_diffrn_measured_fraction_theta_full 1.000
_diffrn_measured_fraction_theta_max 1.000
_diffrn_measurement_device_type 'CCD area detector'
_diffrn_measurement_method '\w scans'
_diffrn_radiation_monochromator graphite
_diffrn_radiation_source 'fine-focus sealed tube'
_diffrn_radiation_type MoK\a
_diffrn_radiation_wavelength 0.71073
_diffrn_reflns_av_R_equivalents 0.0553
_diffrn_reflns_av_sigmaI/netI 0.0657
_diffrn_reflns_limit_h_max 18
_diffrn_reflns_limit_h_min -18
_diffrn_reflns_limit_k_max 32
_diffrn_reflns_limit_k_min -32
_diffrn_reflns_limit_l_max 16
_diffrn_reflns_limit_l_min -25
_diffrn_reflns_number 47826
_diffrn_reflns_theta_full 27.48
_diffrn_reflns_theta_max 27.48
_diffrn_reflns_theta_min 1.34
_exptl_absorpt_coefficient_mu 3.408
_exptl_absorpt_correction_T_max 0.51
_exptl_absorpt_correction_T_min 0.49
_exptl_absorpt_correction_type multi-scan
_exptl_absorpt_process_details 'SADABS (Sheldrick 1996)'
_exptl_crystal_colour yellow
_exptl_crystal_density_diffrn 1.537
_exptl_crystal_density_method 'not measured'
_exptl_crystal_description block
_exptl_crystal_F_000 3160
_exptl_crystal_size_max 0.2
_exptl_crystal_size_mid 0.2
_exptl_crystal_size_min 0.2
_refine_diff_density_max 2.697
_refine_diff_density_min -2.370
_refine_diff_density_rms 0.215
_refine_ls_extinction_method none
_refine_ls_goodness_of_fit_ref 1.096
_refine_ls_hydrogen_treatment mixed
_refine_ls_matrix_type full
_refine_ls_number_parameters 739
_refine_ls_number_reflns 15511
_refine_ls_number_restraints 0
_refine_ls_restrained_S_all 1.096
_refine_ls_R_factor_all 0.0781
_refine_ls_R_factor_gt 0.0654
_refine_ls_shift/su_max 0.001
_refine_ls_shift/su_mean 0.000
_refine_ls_structure_factor_coef Fsqd
_refine_ls_weighting_details 'calc w=1/[\s^2^(Fo^2^)+(0.0497P)^2^+93.9988P] where P=(Fo^2^+2Fc^2^)/3'
_refine_ls_weighting_scheme calc
_refine_ls_wR_factor_gt 0.1558
_refine_ls_wR_factor_ref 0.1636
_reflns_number_gt 13305
_reflns_number_total 15511
_reflns_threshold_expression >2sigma(I)
_cod_data_source_file b417910b.txt
_cod_data_source_block 3d.3CH2Cl2robots
_cod_original_sg_symbol_H-M P21/n
_cod_database_code 7008150

loop_
_symmetry_equiv_pos_as_xyz
'x, y, z'
'-x+1/2, y+1/2, -z+1/2'
'-x, -y, -z'
'x-1/2, -y-1/2, z-1/2'

loop_
_atom_site_label
_atom_site_type_symbol
_atom_site_fract_x
_atom_site_fract_y
_atom_site_fract_z
_atom_site_U_iso_or_equiv
_atom_site_adp_type
_atom_site_occupancy
_atom_site_symmetry_multiplicity
_atom_site_calc_flag
_atom_site_refinement_flags
_atom_site_disorder_assembly
_atom_site_disorder_group
Pt1 Pt 0.000355(18) 0.848569(10) 0.261699(13) 0.01023(8) Uani 1 1 d . . .
As1 As -0.15991(5) 0.84364(3) 0.29025(3) 0.01088(14) Uani 1 1 d . . .
As2 As 0.15616(5) 0.86114(3) 0.22746(4) 0.01048(14) Uani 1 1 d . . .
Cl1 Cl 0.02027(13) 0.75694(7) 0.26873(10) 0.0201(4) Uani 1 1 d . . .
Cl2 Cl -0.01787(12) 0.94121(7) 0.25677(9) 0.0159(3) Uani 1 1 d . . .
C14 C -0.1418(6) 0.8042(4) 0.0872(4) 0.0245(17) Uani 1 1 d . . .
H14A H -0.1695 0.8230 0.0446 0.037 Uiso 1 1 calc R . .
H14B H -0.1151 0.7695 0.0756 0.037 Uiso 1 1 calc R . .
H14C H -0.0906 0.8263 0.1133 0.037 Uiso 1 1 calc R . .
C15 C -0.2941(6) 0.7543(3) 0.0954(4) 0.0242(17) Uani 1 1 d . . .
H15A H -0.3483 0.7519 0.1207 0.036 Uiso 1 1 calc R . .
H15B H -0.2641 0.7188 0.0941 0.036 Uiso 1 1 calc R . .
H15C H -0.3173 0.7666 0.0480 0.036 Uiso 1 1 calc R . .
C29 C -0.3488(5) 0.7124(3) 0.2904(4) 0.0185(15) Uani 1 1 d . . .
H29 H -0.4050 0.7001 0.2610 0.022 Uiso 1 1 calc R . .
C45 C 0.3213(6) 0.8014(3) 0.4351(4) 0.0249(17) Uani 1 1 d . . .
H45A H 0.3735 0.7980 0.4080 0.037 Uiso 1 1 calc R . .
H45B H 0.2997 0.7654 0.4463 0.037 Uiso 1 1 calc R . .
H45C H 0.3445 0.8211 0.4780 0.037 Uiso 1 1 calc R . .
C32 C -0.1772(5) 0.7459(3) 0.3740(4) 0.0156(14) Uani 1 1 d . . .
C65 C 0.0675(6) 0.7049(3) 0.1071(4) 0.0237(17) Uani 1 1 d . . .
H65A H 0.1051 0.6804 0.0828 0.036 Uiso 1 1 calc R . .
H65B H 0.0022 0.7080 0.0809 0.036 Uiso 1 1 calc R . .
H65C H 0.0646 0.6906 0.1533 0.036 Uiso 1 1 calc R . .
C56 C 0.1748(6) 0.9922(4) -0.0844(5) 0.0290(19) Uani 1 1 d . . .
H56A H 0.2084 1.0196 -0.0534 0.044 Uiso 1 1 calc R . .
H56B H 0.1483 1.0089 -0.1288 0.044 Uiso 1 1 calc R . .
H56C H 0.2199 0.9637 -0.0919 0.044 Uiso 1 1 calc R . .
C50 C 0.1217(6) 0.9465(3) 0.0094(4) 0.0193(15) Uani 1 1 d . . .
C58 C 0.3290(5) 0.7974(3) 0.2534(4) 0.0169(15) Uani 1 1 d . . .
H58 H 0.3480 0.8246 0.2870 0.020 Uiso 1 1 calc R . .
C27 C -0.2163(5) 0.7762(3) 0.3139(4) 0.0116(13) Uani 1 1 d . . .
O16 O 0.4314(4) 0.6774(2) 0.1912(3) 0.0308(15) Uani 1 1 d . . .
C10 C -0.3589(5) 0.9263(3) 0.1007(4) 0.0176(15) Uani 1 1 d . . .
C47 C 0.1504(5) 0.9003(3) 0.1401(3) 0.0124(13) Uani 1 1 d . . .
C44 C 0.1576(5) 0.8417(3) 0.4359(4) 0.0203(16) Uani 1 1 d . . .
H44A H 0.1837 0.8620 0.4777 0.030 Uiso 1 1 calc R . .
H44B H 0.1330 0.8069 0.4489 0.030 Uiso 1 1 calc R . .
H44C H 0.1053 0.8623 0.4086 0.030 Uiso 1 1 calc R . .
C57 C 0.2371(5) 0.7995(3) 0.2135(4) 0.0112(13) Uani 1 1 d . . .
C17 C -0.1803(5) 0.8889(3) 0.3684(3) 0.0110(13) Uani 1 1 d . . .
C49 C 0.0421(5) 0.9316(3) 0.0398(4) 0.0164(14) Uani 1 1 d . . .
H49 H -0.0215 0.9367 0.0158 0.020 Uiso 1 1 calc R . .
C37 C 0.2364(5) 0.9044(3) 0.2974(4) 0.0139(14) Uani 1 1 d . . .
C48 C 0.0584(6) 0.9096(3) 0.1049(4) 0.0164(14) Uani 1 1 d . . .
H48 H 0.0051 0.9004 0.1264 0.020 Uiso 1 1 calc R . .
C38 C 0.2594(5) 0.9560(3) 0.2788(4) 0.0155(14) Uani 1 1 d . . .
H38 H 0.2345 0.9689 0.2337 0.019 Uiso 1 1 calc R . .
C64 C 0.1267(6) 0.7812(3) 0.0421(4) 0.0234(17) Uani 1 1 d . . .
H64A H 0.1528 0.8178 0.0465 0.035 Uiso 1 1 calc R . .
H64B H 0.0641 0.7815 0.0117 0.035 Uiso 1 1 calc R . .
H64C H 0.1709 0.7576 0.0223 0.035 Uiso 1 1 calc R . .
C12 C -0.2647(5) 0.8489(3) 0.1466(4) 0.0128(13) Uani 1 1 d . . .
C8 C -0.2819(5) 0.9255(3) 0.2184(4) 0.0166(14) Uani 1 1 d . . .
H8 H -0.2663 0.9432 0.2619 0.020 Uiso 1 1 calc R . .
C24 C -0.4398(6) 0.9187(3) 0.3396(4) 0.0229(17) Uani 1 1 d . . .
H24A H -0.5005 0.9034 0.3160 0.034 Uiso 1 1 calc R . .
H24B H -0.4170 0.9459 0.3099 0.034 Uiso 1 1 calc R . .
H24C H -0.4497 0.9354 0.3832 0.034 Uiso 1 1 calc R . .
C63 C 0.1147(5) 0.7601(3) 0.1137(4) 0.0160(14) Uani 1 1 d . . .
H63 H 0.0708 0.7853 0.1331 0.019 Uiso 1 1 calc R . .
C11 C -0.3231(5) 0.8753(3) 0.0926(4) 0.0181(15) Uani 1 1 d . . .
H11 H -0.3387 0.8579 0.0491 0.022 Uiso 1 1 calc R . .
C28 C -0.3014(5) 0.7586(3) 0.2742(4) 0.0136(13) Uani 1 1 d . . .
H28 H -0.3281 0.7789 0.2345 0.016 Uiso 1 1 calc R . .
C18 C -0.0972(5) 0.9102(3) 0.4069(4) 0.0132(13) Uani 1 1 d . . .
H18 H -0.0379 0.9056 0.3907 0.016 Uiso 1 1 calc R . .
C9 C -0.3382(5) 0.9520(3) 0.1653(4) 0.0155(14) Uani 1 1 d . . .
H9 H -0.3627 0.9870 0.1720 0.019 Uiso 1 1 calc R . .
C33 C -0.0856(5) 0.7629(3) 0.4217(4) 0.0177(15) Uani 1 1 d . . .
H33 H -0.0534 0.7917 0.3980 0.021 Uiso 1 1 calc R . .
C60 C 0.3658(6) 0.7168(3) 0.1958(4) 0.0223(16) Uani 1 1 d . . .
C25 C -0.4014(6) 0.8295(3) 0.3979(4) 0.0222(16) Uani 1 1 d . . .
H25A H -0.3533 0.8008 0.4070 0.033 Uiso 1 1 calc R . .
H25B H -0.4615 0.8147 0.3726 0.033 Uiso 1 1 calc R . .
H25C H -0.4131 0.8447 0.4420 0.033 Uiso 1 1 calc R . .
C43 C 0.2370(5) 0.8323(3) 0.3927(4) 0.0166(14) Uani 1 1 d . . .
H43 H 0.2099 0.8095 0.3520 0.020 Uiso 1 1 calc R . .
C23 C -0.3648(5) 0.8737(3) 0.3549(4) 0.0152(14) Uani 1 1 d . . .
H23 H -0.3546 0.8576 0.3099 0.018 Uiso 1 1 calc R . .
C40 C 0.3517(5) 0.9714(3) 0.3911(4) 0.0164(15) Uani 1 1 d . . .
C41 C 0.3235(5) 0.9207(3) 0.4108(4) 0.0177(15) Uani 1 1 d . . .
H41 H 0.3444 0.9092 0.4571 0.021 Uiso 1 1 calc R . .
C39 C 0.3185(5) 0.9896(3) 0.3249(4) 0.0168(14) Uani 1 1 d . . .
H39 H 0.3355 1.0244 0.3108 0.020 Uiso 1 1 calc R . .
C7 C -0.2460(5) 0.8731(3) 0.2115(4) 0.0136(13) Uani 1 1 d . . .
C20 C -0.1845(5) 0.9440(3) 0.4924(4) 0.0164(14) Uani 1 1 d . . .
C26 C -0.1169(5) 1.0009(3) 0.5861(4) 0.0223(16) Uani 1 1 d . . .
H26A H -0.0589 0.9787 0.5967 0.033 Uiso 1 1 calc R . .
H26B H -0.1330 1.0157 0.6292 0.033 Uiso 1 1 calc R . .
H26C H -0.1053 1.0305 0.5555 0.033 Uiso 1 1 calc R . .
C19 C -0.0977(5) 0.9381(3) 0.4685(4) 0.0153(14) Uani 1 1 d . . .
H19 H -0.0400 0.9528 0.4936 0.018 Uiso 1 1 calc R . .
C21 C -0.2679(5) 0.9233(3) 0.4540(4) 0.0196(16) Uani 1 1 d . . .
H21 H -0.3270 0.9283 0.4705 0.024 Uiso 1 1 calc R . .
C35 C -0.0167(6) 0.7147(3) 0.4362(4) 0.0240(17) Uani 1 1 d . . .
H35A H -0.0457 0.6871 0.4622 0.036 Uiso 1 1 calc R . .
H35B H 0.0441 0.7267 0.4635 0.036 Uiso 1 1 calc R . .
H35C H -0.0048 0.6994 0.3923 0.036 Uiso 1 1 calc R . .
C46 C 0.4415(6) 1.0512(3) 0.4210(4) 0.0278(19) Uani 1 1 d . . .
H46A H 0.4754 1.0474 0.3814 0.042 Uiso 1 1 calc R . .
H46B H 0.4847 1.0674 0.4599 0.042 Uiso 1 1 calc R . .
H46C H 0.3851 1.0743 0.4081 0.042 Uiso 1 1 calc R . .
C61 C 0.2749(5) 0.7190(3) 0.1550(4) 0.0162(14) Uani 1 1 d . . .
H61 H 0.2568 0.6919 0.1211 0.019 Uiso 1 1 calc R . .
C13 C -0.2205(5) 0.7944(3) 0.1317(4) 0.0171(15) Uani 1 1 d . . .
H13 H -0.1897 0.7783 0.1767 0.021 Uiso 1 1 calc R . .
C22 C -0.2683(5) 0.8953(3) 0.3921(4) 0.0127(13) Uani 1 1 d . . .
C51 C 0.2130(6) 0.9379(3) 0.0439(4) 0.0172(14) Uani 1 1 d . . .
H51 H 0.2662 0.9483 0.0228 0.021 Uiso 1 1 calc R . .
O15 O 0.4115(4) 0.9992(2) 0.4407(3) 0.0220(12) Uani 1 1 d . . .
O17 O -0.1947(4) 0.9686(2) 0.5527(3) 0.0217(12) Uani 1 1 d . . .
O14 O 0.0993(4) 0.9699(2) -0.0543(3) 0.0241(12) Uani 1 1 d . . .
C62 C 0.2102(5) 0.7598(3) 0.1626(4) 0.0163(14) Uani 1 1 d . . .
C42 C 0.2660(5) 0.8863(3) 0.3654(4) 0.0131(13) Uani 1 1 d . . .
Cl7 Cl 0.7587(6) 0.3428(2) 0.5955(2) 0.154(3) Uani 1 1 d . . .
C69 C 0.7834(10) 0.3347(5) 0.6816(6) 0.054(3) Uani 1 1 d . . .
H69A H 0.7423 0.3059 0.6961 0.065 Uiso 1 1 calc R . .
H69B H 0.8514 0.3241 0.6957 0.065 Uiso 1 1 calc R . .
O12 O -0.3547(5) 0.6405(3) 0.3744(4) 0.0407(19) Uani 1 1 d . . .
C53 C 0.3344(5) 0.9049(3) 0.1425(4) 0.0170(15) Uani 1 1 d . . .
H53 H 0.3352 0.8920 0.1910 0.020 Uiso 1 1 calc R . .
C54 C 0.3821(6) 0.8615(3) 0.1045(4) 0.0242(17) Uani 1 1 d . . .
H54A H 0.3459 0.8277 0.1043 0.036 Uiso 1 1 calc R . .
H54B H 0.4481 0.8558 0.1281 0.036 Uiso 1 1 calc R . .
H54C H 0.3827 0.8730 0.0568 0.036 Uiso 1 1 calc R . .
C52 C 0.2298(5) 0.9139(3) 0.1099(4) 0.0138(14) Uani 1 1 d . . .
C59 C 0.3928(5) 0.7565(3) 0.2451(4) 0.0213(16) Uani 1 1 d . . .
H59 H 0.4547 0.7557 0.2729 0.026 Uiso 1 1 calc R . .
C31 C -0.2270(5) 0.7011(3) 0.3909(4) 0.0204(16) Uani 1 1 d . . .
H31 H -0.2020 0.6812 0.4313 0.025 Uiso 1 1 calc R . .
C55 C 0.3936(6) 0.9571(4) 0.1463(4) 0.0254(17) Uani 1 1 d . . .
H55A H 0.3930 0.9712 0.0995 0.038 Uiso 1 1 calc R . .
H55B H 0.4599 0.9496 0.1681 0.038 Uiso 1 1 calc R . .
H55C H 0.3656 0.9839 0.1739 0.038 Uiso 1 1 calc R . .
C30 C -0.3122(6) 0.6846(3) 0.3507(5) 0.0248(18) Uani 1 1 d . . .
C66 C 0.4017(7) 0.6307(4) 0.1509(5) 0.034(2) Uani 1 1 d . . .
H66A H 0.3476 0.6137 0.1681 0.052 Uiso 1 1 calc R . .
H66B H 0.4553 0.6051 0.1545 0.052 Uiso 1 1 calc R . .
H66C H 0.3819 0.6411 0.1024 0.052 Uiso 1 1 calc R . .
C34 C -0.1086(6) 0.7857(4) 0.4897(4) 0.0292(19) Uani 1 1 d . . .
H34A H -0.1545 0.8154 0.4797 0.044 Uiso 1 1 calc R . .
H34B H -0.0494 0.7990 0.5180 0.044 Uiso 1 1 calc R . .
H34C H -0.1365 0.7573 0.5149 0.044 Uiso 1 1 calc R . .
C36 C -0.4543(9) 0.6321(6) 0.3462(10) 0.110(8) Uani 1 1 d . . .
H36A H -0.4886 0.6665 0.3444 0.165 Uiso 1 1 calc R . .
H36B H -0.4824 0.6068 0.3757 0.165 Uiso 1 1 calc R . .
H36C H -0.4596 0.6172 0.2994 0.165 Uiso 1 1 calc R . .
Cl6 Cl 0.6668(4) 0.56698(18) 0.2426(2) 0.0913(14) Uani 1 1 d . . .
Cl5 Cl 0.6318(3) 0.58022(18) 0.0945(2) 0.0831(12) Uani 1 1 d . . .
Cl3 Cl 0.8699(4) 0.6252(3) 0.1612(4) 0.133(2) Uani 1 1 d . . .
O13 O -0.4152(4) 0.9555(2) 0.0505(3) 0.0220(12) Uani 1 1 d . . .
C16 C -0.4413(6) 0.9318(3) -0.0157(4) 0.0236(17) Uani 1 1 d . . .
H16A H -0.3832 0.9237 -0.0351 0.035 Uiso 1 1 calc R . .
H16B H -0.4818 0.9568 -0.0463 0.035 Uiso 1 1 calc R . .
H16C H -0.4769 0.8983 -0.0115 0.035 Uiso 1 1 calc R . .
Cl8 Cl 0.7625(11) 0.3930(2) 0.7197(4) 0.284(8) Uani 1 1 d . . .
Cl4 Cl 0.9506(9) 0.5934(3) 0.3000(6) 0.264(7) Uani 1 1 d . . .
C68 C 0.6747(12) 0.5366(6) 0.1603(7) 0.076(5) Uani 1 1 d . . .
H68A H 0.7424 0.5275 0.1582 0.092 Uiso 1 1 calc R . .
H68B H 0.6367 0.5029 0.1549 0.092 Uiso 1 1 calc R . .
C67 C 0.8868(16) 0.6240(16) 0.2478(10) 0.23(2) Uani 1 1 d . . .
H67A H 0.9006 0.6621 0.2611 0.274 Uiso 1 1 calc R . .
H67B H 0.8219 0.6167 0.2586 0.274 Uiso 1 1 calc R . .

loop_
_atom_site_aniso_label
_atom_site_aniso_U_11
_atom_site_aniso_U_22
_atom_site_aniso_U_33
_atom_site_aniso_U_23
_atom_site_aniso_U_13
_atom_site_aniso_U_12
Pt1 0.00957(12) 0.01245(13) 0.00897(13) -0.00105(9) 0.00239(9) 0.00021(9)
As1 0.0105(3) 0.0125(3) 0.0097(3) -0.0016(2) 0.0017(2) -0.0003(2)
As2 0.0114(3) 0.0108(3) 0.0097(3) -0.0007(2) 0.0029(2) 0.0011(2)
Cl1 0.0198(9) 0.0165(8) 0.0260(10) -0.0002(7) 0.0098(7) 0.0004(7)
Cl2 0.0158(8) 0.0160(8) 0.0170(8) -0.0014(6) 0.0055(6) 0.0014(6)
C14 0.020(4) 0.033(5) 0.021(4) -0.006(3) 0.005(3) 0.003(3)
C15 0.024(4) 0.024(4) 0.024(4) -0.002(3) 0.001(3) 0.005(3)
C29 0.015(3) 0.015(3) 0.024(4) 0.005(3) -0.002(3) -0.002(3)
C45 0.019(4) 0.029(4) 0.026(4) 0.007(3) 0.004(3) 0.005(3)
C32 0.014(3) 0.015(3) 0.018(4) 0.003(3) 0.004(3) 0.001(3)
C65 0.021(4) 0.024(4) 0.026(4) -0.010(3) 0.002(3) -0.001(3)
C56 0.027(4) 0.033(5) 0.029(5) 0.009(4) 0.011(4) 0.001(4)
C50 0.029(4) 0.016(4) 0.014(4) 0.001(3) 0.007(3) 0.003(3)
C58 0.018(4) 0.021(4) 0.013(3) -0.004(3) 0.005(3) 0.000(3)
C27 0.007(3) 0.014(3) 0.015(3) 0.001(3) 0.005(2) 0.004(2)
O16 0.025(3) 0.031(3) 0.032(3) -0.015(3) -0.006(3) 0.019(3)
C10 0.018(4) 0.017(4) 0.017(4) 0.006(3) 0.000(3) 0.000(3)
C47 0.017(3) 0.015(3) 0.005(3) 0.000(2) 0.003(3) 0.002(3)
C44 0.018(4) 0.026(4) 0.018(4) 0.006(3) 0.005(3) -0.004(3)
C57 0.011(3) 0.010(3) 0.014(3) -0.002(2) 0.008(3) 0.005(2)
C17 0.014(3) 0.016(3) 0.004(3) -0.003(2) 0.006(2) 0.000(3)
C49 0.018(4) 0.017(4) 0.015(4) -0.003(3) 0.005(3) 0.002(3)
C37 0.014(3) 0.015(3) 0.013(3) -0.001(3) 0.002(3) 0.004(3)
C48 0.025(4) 0.014(3) 0.011(3) -0.002(3) 0.006(3) 0.004(3)
C38 0.014(3) 0.021(4) 0.013(3) 0.001(3) 0.006(3) -0.004(3)
C64 0.027(4) 0.025(4) 0.016(4) -0.004(3) -0.002(3) 0.004(3)
C12 0.011(3) 0.016(3) 0.010(3) 0.001(3) -0.001(2) 0.000(3)
C8 0.018(4) 0.015(3) 0.018(4) 0.000(3) 0.004(3) -0.004(3)
C24 0.016(4) 0.029(4) 0.022(4) -0.007(3) 0.000(3) 0.009(3)
C63 0.014(3) 0.020(4) 0.014(3) -0.001(3) 0.003(3) 0.003(3)
C11 0.022(4) 0.016(4) 0.018(4) -0.001(3) 0.005(3) -0.005(3)
C28 0.013(3) 0.017(3) 0.011(3) 0.002(3) 0.001(3) 0.002(3)
C18 0.007(3) 0.020(4) 0.013(3) 0.000(3) 0.003(2) 0.002(3)
C9 0.022(4) 0.007(3) 0.017(4) 0.000(3) 0.003(3) 0.000(3)
C33 0.018(4) 0.016(4) 0.017(4) 0.006(3) -0.004(3) 0.005(3)
C60 0.021(4) 0.026(4) 0.020(4) -0.002(3) 0.003(3) 0.008(3)
C25 0.019(4) 0.029(4) 0.020(4) -0.002(3) 0.007(3) -0.008(3)
C43 0.020(4) 0.015(3) 0.015(4) 0.002(3) 0.003(3) 0.000(3)
C23 0.009(3) 0.025(4) 0.011(3) -0.003(3) 0.002(3) 0.001(3)
C40 0.011(3) 0.022(4) 0.016(4) -0.008(3) 0.001(3) -0.007(3)
C41 0.016(3) 0.020(4) 0.018(4) 0.002(3) 0.006(3) 0.002(3)
C39 0.020(4) 0.015(3) 0.016(4) -0.003(3) 0.007(3) -0.003(3)
C7 0.015(3) 0.016(3) 0.011(3) -0.001(3) 0.003(3) -0.004(3)
C20 0.019(4) 0.016(3) 0.015(3) -0.003(3) 0.006(3) 0.000(3)
C26 0.016(4) 0.031(4) 0.020(4) -0.012(3) 0.003(3) -0.001(3)
C19 0.015(3) 0.018(3) 0.011(3) -0.003(3) -0.002(3) -0.003(3)
C21 0.016(4) 0.025(4) 0.019(4) -0.006(3) 0.007(3) 0.000(3)
C35 0.016(4) 0.028(4) 0.026(4) 0.007(3) -0.003(3) -0.001(3)
C46 0.031(4) 0.028(4) 0.024(4) -0.011(3) 0.002(3) -0.013(4)
C61 0.017(4) 0.015(3) 0.016(4) -0.005(3) 0.000(3) 0.000(3)
C13 0.022(4) 0.016(3) 0.012(3) 0.002(3) -0.002(3) 0.006(3)
C22 0.012(3) 0.014(3) 0.013(3) 0.000(3) 0.004(3) 0.000(3)
C51 0.023(4) 0.016(3) 0.015(4) 0.000(3) 0.009(3) 0.001(3)
O15 0.021(3) 0.023(3) 0.021(3) -0.007(2) 0.000(2) -0.007(2)
O17 0.017(3) 0.028(3) 0.021(3) -0.011(2) 0.009(2) -0.006(2)
O14 0.030(3) 0.029(3) 0.014(3) 0.013(2) 0.009(2) 0.004(2)
C62 0.019(4) 0.013(3) 0.017(4) 0.002(3) 0.003(3) 0.001(3)
C42 0.015(3) 0.013(3) 0.012(3) -0.003(3) 0.006(3) 0.002(3)
Cl7 0.290(9) 0.118(4) 0.044(2) -0.002(2) 0.002(4) -0.114(5)
C69 0.064(8) 0.053(7) 0.047(7) 0.011(6) 0.013(6) 0.011(6)
O12 0.027(3) 0.034(4) 0.054(4) 0.031(3) -0.012(3) -0.017(3)
C53 0.013(3) 0.022(4) 0.017(4) 0.001(3) 0.006(3) -0.002(3)
C54 0.026(4) 0.022(4) 0.029(4) -0.001(3) 0.015(3) 0.000(3)
C52 0.017(3) 0.012(3) 0.014(3) -0.004(3) 0.006(3) 0.000(3)
C59 0.015(4) 0.027(4) 0.021(4) -0.003(3) 0.001(3) 0.004(3)
C31 0.015(4) 0.023(4) 0.021(4) 0.008(3) -0.003(3) 0.000(3)
C55 0.022(4) 0.031(4) 0.025(4) 0.004(3) 0.012(3) -0.006(3)
C30 0.019(4) 0.023(4) 0.032(5) 0.011(3) 0.001(3) -0.008(3)
C66 0.035(5) 0.030(5) 0.035(5) -0.016(4) -0.006(4) 0.019(4)
C34 0.028(4) 0.039(5) 0.019(4) 0.003(4) 0.000(3) -0.001(4)
C36 0.048(8) 0.099(12) 0.158(17) 0.100(12) -0.055(9) -0.059(8)
Cl6 0.137(4) 0.077(3) 0.061(2) -0.003(2) 0.022(2) -0.028(3)
Cl5 0.092(3) 0.081(3) 0.073(3) 0.013(2) 0.004(2) -0.023(2)
Cl3 0.091(4) 0.122(5) 0.197(7) -0.007(5) 0.056(4) -0.009(3)
O13 0.025(3) 0.020(3) 0.018(3) 0.003(2) -0.004(2) 0.004(2)
C16 0.027(4) 0.024(4) 0.017(4) 0.006(3) -0.005(3) 0.001(3)
Cl8 0.69(2) 0.081(4) 0.113(5) -0.050(4) 0.168(9) -0.146(8)
Cl4 0.390(15) 0.103(5) 0.227(10) 0.024(6) -0.163(10) -0.025(7)
C68 0.099(12) 0.068(9) 0.056(9) -0.019(7) -0.005(8) 0.008(8)
C67 0.098(17) 0.52(6) 0.058(12) 0.09(2) -0.023(11) -0.12(3)

loop_
_atom_type_symbol
_atom_type_description
_atom_type_scat_dispersion_real
_atom_type_scat_dispersion_imag
_atom_type_scat_source
C C 0.0033 0.0016 'International Tables Vol C Tables 4.2.6.8 and 6.1.1.4'
H H 0.0000 0.0000 'International Tables Vol C Tables 4.2.6.8 and 6.1.1.4'
O O 0.0106 0.0060 'International Tables Vol C Tables 4.2.6.8 and 6.1.1.4'
Cl Cl 0.1484 0.1585 'International Tables Vol C Tables 4.2.6.8 and 6.1.1.4'
As As 0.0499 2.0058 'International Tables Vol C Tables 4.2.6.8 and 6.1.1.4'
Pt Pt -1.7033 8.3905 'International Tables Vol C Tables 4.2.6.8 and 6.1.1.4'

loop_
_geom_angle_atom_site_label_1
_geom_angle_atom_site_label_2
_geom_angle_atom_site_label_3
_geom_angle
_geom_angle_site_symmetry_1
_geom_angle_site_symmetry_3
_geom_angle_publ_flag
Cl1 Pt1 Cl2 178.85(7) . . ?
Cl1 Pt1 As1 92.64(5) . . ?
Cl2 Pt1 As1 87.60(5) . . ?
Cl1 Pt1 As2 92.09(5) . . ?
Cl2 Pt1 As2 87.73(5) . . ?
As1 Pt1 As2 174.71(3) . . ?
C7 As1 C27 106.7(3) . . ?
C7 As1 C17 104.6(3) . . ?
C27 As1 C17 100.8(3) . . ?
C7 As1 Pt1 106.4(2) . . ?
C27 As1 Pt1 122.28(19) . . ?
C17 As1 Pt1 114.6(2) . . ?
C37 As2 C57 104.1(3) . . ?
C37 As2 C47 106.0(3) . . ?
C57 As2 C47 101.9(3) . . ?
C37 As2 Pt1 108.9(2) . . ?
C57 As2 Pt1 121.1(2) . . ?
C47 As2 Pt1 113.4(2) . . ?
C13 C14 H14A 109.5 . . ?
C13 C14 H14B 109.5 . . ?
H14A C14 H14B 109.5 . . ?
C13 C14 H14C 109.5 . . ?
H14A C14 H14C 109.5 . . ?
H14B C14 H14C 109.5 . . ?
C13 C15 H15A 109.5 . . ?
C13 C15 H15B 109.5 . . ?
H15A C15 H15B 109.5 . . ?
C13 C15 H15C 109.5 . . ?
H15A C15 H15C 109.5 . . ?
H15B C15 H15C 109.5 . . ?
C30 C29 C28 118.5(7) . . ?
C30 C29 H29 120.7 . . ?
C28 C29 H29 120.7 . . ?
C43 C45 H45A 109.5 . . ?
C43 C45 H45B 109.5 . . ?
H45A C45 H45B 109.5 . . ?
C43 C45 H45C 109.5 . . ?
H45A C45 H45C 109.5 . . ?
H45B C45 H45C 109.5 . . ?
C31 C32 C27 118.6(7) . . ?
C31 C32 C33 119.2(7) . . ?
C27 C32 C33 122.1(6) . . ?
C63 C65 H65A 109.5 . . ?
C63 C65 H65B 109.5 . . ?
H65A C65 H65B 109.5 . . ?
C63 C65 H65C 109.5 . . ?
H65A C65 H65C 109.5 . . ?
H65B C65 H65C 109.5 . . ?
O14 C56 H56A 109.5 . . ?
O14 C56 H56B 109.5 . . ?
H56A C56 H56B 109.5 . . ?
O14 C56 H56C 109.5 . . ?
H56A C56 H56C 109.5 . . ?
H56B C56 H56C 109.5 . . ?
O14 C50 C51 125.0(7) . . ?
O14 C50 C49 114.7(7) . . ?
C51 C50 C49 120.3(7) . . ?
C59 C58 C57 121.6(7) . . ?
C59 C58 H58 119.2 . . ?
C57 C58 H58 119.2 . . ?
C28 C27 C32 118.5(6) . . ?
C28 C27 As1 119.1(5) . . ?
C32 C27 As1 122.2(5) . . ?
C60 O16 C66 118.7(6) . . ?
O13 C10 C11 125.7(7) . . ?
O13 C10 C9 114.7(7) . . ?
C11 C10 C9 119.5(7) . . ?
C48 C47 C52 120.2(6) . . ?
C48 C47 As2 114.7(5) . . ?
C52 C47 As2 124.8(5) . . ?
C43 C44 H44A 109.5 . . ?
C43 C44 H44B 109.5 . . ?
H44A C44 H44B 109.5 . . ?
C43 C44 H44C 109.5 . . ?
H44A C44 H44C 109.5 . . ?
H44B C44 H44C 109.5 . . ?
C58 C57 C62 119.0(6) . . ?
C58 C57 As2 117.5(5) . . ?
C62 C57 As2 123.4(5) . . ?
C18 C17 C22 119.4(6) . . ?
C18 C17 As1 115.0(5) . . ?
C22 C17 As1 125.1(5) . . ?
C48 C49 C50 118.4(7) . . ?
C48 C49 H49 120.8 . . ?
C50 C49 H49 120.8 . . ?
C38 C37 C42 120.1(7) . . ?
C38 C37 As2 117.2(5) . . ?
C42 C37 As2 122.5(5) . . ?
C49 C48 C47 121.9(7) . . ?
C49 C48 H48 119.1 . . ?
C47 C48 H48 119.1 . . ?
C37 C38 C39 121.4(7) . . ?
C37 C38 H38 119.3 . . ?
C39 C38 H38 119.3 . . ?
C63 C64 H64A 109.5 . . ?
C63 C64 H64B 109.5 . . ?
H64A C64 H64B 109.5 . . ?
C63 C64 H64C 109.5 . . ?
H64A C64 H64C 109.5 . . ?
H64B C64 H64C 109.5 . . ?
C7 C12 C11 119.3(7) . . ?
C7 C12 C13 122.2(6) . . ?
C11 C12 C13 118.5(6) . . ?
C9 C8 C7 122.8(7) . . ?
C9 C8 H8 118.6 . . ?
C7 C8 H8 118.6 . . ?
C23 C24 H24A 109.5 . . ?
C23 C24 H24B 109.5 . . ?
H24A C24 H24B 109.5 . . ?
C23 C24 H24C 109.5 . . ?
H24A C24 H24C 109.5 . . ?
H24B C24 H24C 109.5 . . ?
C62 C63 C65 112.4(6) . . ?
C62 C63 C64 111.0(6) . . ?
C65 C63 C64 110.1(6) . . ?
C62 C63 H63 107.7 . . ?
C65 C63 H63 107.7 . . ?
C64 C63 H63 107.7 . . ?
C10 C11 C12 121.8(7) . . ?
C10 C11 H11 119.1 . . ?
C12 C11 H11 119.1 . . ?
C27 C28 C29 122.3(7) . . ?
C27 C28 H28 118.8 . . ?
C29 C28 H28 118.8 . . ?
C17 C18 C19 122.3(6) . . ?
C17 C18 H18 118.8 . . ?
C19 C18 H18 118.8 . . ?
C8 C9 C10 118.4(7) . . ?
C8 C9 H9 120.8 . . ?
C10 C9 H9 120.8 . . ?
C32 C33 C34 110.8(6) . . ?
C32 C33 C35 110.1(6) . . ?
C34 C33 C35 110.2(6) . . ?
C32 C33 H33 108.6 . . ?
C34 C33 H33 108.6 . . ?
C35 C33 H33 108.6 . . ?
O16 C60 C59 116.4(7) . . ?
O16 C60 C61 124.1(7) . . ?
C59 C60 C61 119.5(7) . . ?
C23 C25 H25A 109.5 . . ?
C23 C25 H25B 109.5 . . ?
H25A C25 H25B 109.5 . . ?
C23 C25 H25C 109.5 . . ?
H25A C25 H25C 109.5 . . ?
H25B C25 H25C 109.5 . . ?
C42 C43 C44 108.9(6) . . ?
C42 C43 C45 113.5(6) . . ?
C44 C43 C45 110.4(6) . . ?
C42 C43 H43 107.9 . . ?
C44 C43 H43 107.9 . . ?
C45 C43 H43 107.9 . . ?
C25 C23 C22 110.2(6) . . ?
C25 C23 C24 110.1(6) . . ?
C22 C23 C24 111.6(6) . . ?
C25 C23 H23 108.3 . . ?
C22 C23 H23 108.3 . . ?
C24 C23 H23 108.3 . . ?
O15 C40 C39 125.3(7) . . ?
O15 C40 C41 115.4(7) . . ?
C39 C40 C41 119.2(7) . . ?
C42 C41 C40 122.6(7) . . ?
C42 C41 H41 118.7 . . ?
C40 C41 H41 118.7 . . ?
C40 C39 C38 119.1(7) . . ?
C40 C39 H39 120.5 . . ?
C38 C39 H39 120.5 . . ?
C12 C7 C8 118.0(7) . . ?
C12 C7 As1 124.3(5) . . ?
C8 C7 As1 117.2(5) . . ?
O17 C20 C21 115.7(7) . . ?
O17 C20 C19 124.6(7) . . ?
C21 C20 C19 119.7(7) . . ?
O17 C26 H26A 109.5 . . ?
O17 C26 H26B 109.5 . . ?
H26A C26 H26B 109.5 . . ?
O17 C26 H26C 109.5 . . ?
H26A C26 H26C 109.5 . . ?
H26B C26 H26C 109.5 . . ?
C20 C19 C18 118.4(6) . . ?
C20 C19 H19 120.8 . . ?
C18 C19 H19 120.8 . . ?
C20 C21 C22 122.4(7) . . ?
C20 C21 H21 118.8 . . ?
C22 C21 H21 118.8 . . ?
C33 C35 H35A 109.5 . . ?
C33 C35 H35B 109.5 . . ?
H35A C35 H35B 109.5 . . ?
C33 C35 H35C 109.5 . . ?
H35A C35 H35C 109.5 . . ?
H35B C35 H35C 109.5 . . ?
O15 C46 H46A 109.5 . . ?
O15 C46 H46B 109.5 . . ?
H46A C46 H46B 109.5 . . ?
O15 C46 H46C 109.5 . . ?
H46A C46 H46C 109.5 . . ?
H46B C46 H46C 109.5 . . ?
C62 C61 C60 121.7(7) . . ?
C62 C61 H61 119.2 . . ?
C60 C61 H61 119.2 . . ?
C15 C13 C12 113.2(6) . . ?
C15 C13 C14 109.8(6) . . ?
C12 C13 C14 108.8(6) . . ?
C15 C13 H13 108.3 . . ?
C12 C13 H13 108.3 . . ?
C14 C13 H13 108.3 . . ?
C21 C22 C17 117.8(6) . . ?
C21 C22 C23 117.5(6) . . ?
C17 C22 C23 124.7(6) . . ?
C50 C51 C52 121.3(7) . . ?
C50 C51 H51 119.3 . . ?
C52 C51 H51 119.3 . . ?
C40 O15 C46 116.1(6) . . ?
C20 O17 C26 117.8(6) . . ?
C50 O14 C56 118.2(7) . . ?
C61 C62 C57 118.8(7) . . ?
C61 C62 C63 117.7(6) . . ?
C57 C62 C63 123.5(6) . . ?
C41 C42 C37 117.4(7) . . ?
C41 C42 C43 118.5(6) . . ?
C37 C42 C43 124.1(6) . . ?
Cl8 C69 Cl7 108.8(8) . . ?
Cl8 C69 H69A 109.9 . . ?
Cl7 C69 H69A 109.9 . . ?
Cl8 C69 H69B 109.9 . . ?
Cl7 C69 H69B 109.9 . . ?
H69A C69 H69B 108.3 . . ?
C30 O12 C36 116.3(7) . . ?
C52 C53 C54 112.0(6) . . ?
C52 C53 C55 112.1(6) . . ?
C54 C53 C55 109.8(6) . . ?
C52 C53 H53 107.6 . . ?
C54 C53 H53 107.6 . . ?
C55 C53 H53 107.6 . . ?
C53 C54 H54A 109.5 . . ?
C53 C54 H54B 109.5 . . ?
H54A C54 H54B 109.5 . . ?
C53 C54 H54C 109.5 . . ?
H54A C54 H54C 109.5 . . ?
H54B C54 H54C 109.5 . . ?
C47 C52 C51 117.9(7) . . ?
C47 C52 C53 125.3(6) . . ?
C51 C52 C53 116.7(6) . . ?
C58 C59 C60 119.5(7) . . ?
C58 C59 H59 120.2 . . ?
C60 C59 H59 120.2 . . ?
C32 C31 C30 121.9(7) . . ?
C32 C31 H31 119.1 . . ?
C30 C31 H31 119.1 . . ?
C53 C55 H55A 109.5 . . ?
C53 C55 H55B 109.5 . . ?
H55A C55 H55B 109.5 . . ?
C53 C55 H55C 109.5 . . ?
H55A C55 H55C 109.5 . . ?
H55B C55 H55C 109.5 . . ?
O12 C30 C31 115.6(7) . . ?
O12 C30 C29 124.3(7) . . ?
C31 C30 C29 120.1(7) . . ?
O16 C66 H66A 109.5 . . ?
O16 C66 H66B 109.5 . . ?
H66A C66 H66B 109.5 . . ?
O16 C66 H66C 109.5 . . ?
H66A C66 H66C 109.5 . . ?
H66B C66 H66C 109.5 . . ?
C33 C34 H34A 109.5 . . ?
C33 C34 H34B 109.5 . . ?
H34A C34 H34B 109.5 . . ?
C33 C34 H34C 109.5 . . ?
H34A C34 H34C 109.5 . . ?
H34B C34 H34C 109.5 . . ?
O12 C36 H36A 109.5 . . ?
O12 C36 H36B 109.5 . . ?
H36A C36 H36B 109.5 . . ?
O12 C36 H36C 109.5 . . ?
H36A C36 H36C 109.5 . . ?
H36B C36 H36C 109.5 . . ?
C10 O13 C16 118.2(6) . . ?
O13 C16 H16A 109.5 . . ?
O13 C16 H16B 109.5 . . ?
H16A C16 H16B 109.5 . . ?
O13 C16 H16C 109.5 . . ?
H16A C16 H16C 109.5 . . ?
H16B C16 H16C 109.5 . . ?
Cl5 C68 Cl6 110.1(8) . . ?
Cl5 C68 H68A 109.6 . . ?
Cl6 C68 H68A 109.6 . . ?
Cl5 C68 H68B 109.6 . . ?
Cl6 C68 H68B 109.6 . . ?
H68A C68 H68B 108.2 . . ?
Cl4 C67 Cl3 133(3) . . ?
Cl4 C67 H67A 103.9 . . ?
Cl3 C67 H67A 103.9 . . ?
Cl4 C67 H67B 103.9 . . ?
Cl3 C67 H67B 103.9 . . ?
H67A C67 H67B 105.4 . . ?

loop_
_geom_bond_atom_site_label_1
_geom_bond_atom_site_label_2
_geom_bond_distance
_geom_bond_site_symmetry_2
_geom_bond_publ_flag
Pt1 Cl1 2.2915(19) . ?
Pt1 Cl2 2.3127(18) . ?
Pt1 As1 2.4221(9) . ?
Pt1 As2 2.4238(9) . ?
As1 C7 1.941(7) . ?
As1 C27 1.943(7) . ?
As1 C17 1.958(6) . ?
As2 C37 1.950(7) . ?
As2 C57 1.954(6) . ?
As2 C47 1.958(7) . ?
C14 C13 1.540(11) . ?
C14 H14A 0.9800 . ?
C14 H14B 0.9800 . ?
C14 H14C 0.9800 . ?
C15 C13 1.526(11) . ?
C15 H15A 0.9800 . ?
C15 H15B 0.9800 . ?
C15 H15C 0.9800 . ?
C29 C30 1.390(11) . ?
C29 C28 1.391(10) . ?
C29 H29 0.9500 . ?
C45 C43 1.538(10) . ?
C45 H45A 0.9800 . ?
C45 H45B 0.9800 . ?
C45 H45C 0.9800 . ?
C32 C31 1.383(10) . ?
C32 C27 1.427(10) . ?
C32 C33 1.524(10) . ?
C65 C63 1.519(11) . ?
C65 H65A 0.9800 . ?
C65 H65B 0.9800 . ?
C65 H65C 0.9800 . ?
C56 O14 1.414(10) . ?
C56 H56A 0.9800 . ?
C56 H56B 0.9800 . ?
C56 H56C 0.9800 . ?
C50 O14 1.365(9) . ?
C50 C51 1.369(11) . ?
C50 C49 1.406(10) . ?
C58 C59 1.384(10) . ?
C58 C57 1.400(10) . ?
C58 H58 0.9500 . ?
C27 C28 1.389(9) . ?
O16 C60 1.360(9) . ?
O16 C66 1.427(10) . ?
C10 O13 1.364(8) . ?
C10 C11 1.381(11) . ?
C10 C9 1.405(10) . ?
C47 C48 1.384(10) . ?
C47 C52 1.393(10) . ?
C44 C43 1.531(10) . ?
C44 H44A 0.9800 . ?
C44 H44B 0.9800 . ?
C44 H44C 0.9800 . ?
C57 C62 1.409(10) . ?
C17 C18 1.390(9) . ?
C17 C22 1.405(9) . ?
C49 C48 1.371(10) . ?
C49 H49 0.9500 . ?
C37 C38 1.384(10) . ?
C37 C42 1.402(10) . ?
C48 H48 0.9500 . ?
C38 C39 1.398(10) . ?
C38 H38 0.9500 . ?
C64 C63 1.531(11) . ?
C64 H64A 0.9800 . ?
C64 H64B 0.9800 . ?
C64 H64C 0.9800 . ?
C12 C7 1.390(10) . ?
C12 C11 1.393(10) . ?
C12 C13 1.537(10) . ?
C8 C9 1.368(10) . ?
C8 C7 1.411(10) . ?
C8 H8 0.9500 . ?
C24 C23 1.533(10) . ?
C24 H24A 0.9800 . ?
C24 H24B 0.9800 . ?
C24 H24C 0.9800 . ?
C63 C62 1.518(10) . ?
C63 H63 1.0000 . ?
C11 H11 0.9500 . ?
C28 H28 0.9500 . ?
C18 C19 1.391(10) . ?
C18 H18 0.9500 . ?
C9 H9 0.9500 . ?
C33 C34 1.531(11) . ?
C33 C35 1.539(10) . ?
C33 H33 1.0000 . ?
C60 C59 1.387(11) . ?
C60 C61 1.396(10) . ?
C25 C23 1.524(11) . ?
C25 H25A 0.9800 . ?
C25 H25B 0.9800 . ?
C25 H25C 0.9800 . ?
C43 C42 1.522(10) . ?
C43 H43 1.0000 . ?
C23 C22 1.530(9) . ?
C23 H23 1.0000 . ?
C40 O15 1.364(8) . ?
C40 C39 1.380(10) . ?
C40 C41 1.394(10) . ?
C41 C42 1.393(10) . ?
C41 H41 0.9500 . ?
C39 H39 0.9500 . ?
C20 O17 1.360(9) . ?
C20 C21 1.387(10) . ?
C20 C19 1.390(10) . ?
C26 O17 1.427(9) . ?
C26 H26A 0.9800 . ?
C26 H26B 0.9800 . ?
C26 H26C 0.9800 . ?
C19 H19 0.9500 . ?
C21 C22 1.398(10) . ?
C21 H21 0.9500 . ?
C35 H35A 0.9800 . ?
C35 H35B 0.9800 . ?
C35 H35C 0.9800 . ?
C46 O15 1.429(10) . ?
C46 H46A 0.9800 . ?
C46 H46B 0.9800 . ?
C46 H46C 0.9800 . ?
C61 C62 1.388(10) . ?
C61 H61 0.9500 . ?
C13 H13 1.0000 . ?
C51 C52 1.407(10) . ?
C51 H51 0.9500 . ?
Cl7 C69 1.678(12) . ?
C69 Cl8 1.675(14) . ?
C69 H69A 0.9900 . ?
C69 H69B 0.9900 . ?
O12 C30 1.365(9) . ?
O12 C36 1.437(12) . ?
C53 C52 1.525(10) . ?
C53 C54 1.527(10) . ?
C53 C55 1.538(11) . ?
C53 H53 1.0000 . ?
C54 H54A 0.9800 . ?
C54 H54B 0.9800 . ?
C54 H54C 0.9800 . ?
C59 H59 0.9500 . ?
C31 C30 1.386(11) . ?
C31 H31 0.9500 . ?
C55 H55A 0.9800 . ?
C55 H55B 0.9800 . ?
C55 H55C 0.9800 . ?
C66 H66A 0.9800 . ?
C66 H66B 0.9800 . ?
C66 H66C 0.9800 . ?
C34 H34A 0.9800 . ?
C34 H34B 0.9800 . ?
C34 H34C 0.9800 . ?
C36 H36A 0.9800 . ?
C36 H36B 0.9800 . ?
C36 H36C 0.9800 . ?
Cl6 C68 1.801(14) . ?
Cl5 C68 1.714(15) . ?
Cl3 C67 1.67(2) . ?
O13 C16 1.416(9) . ?
C16 H16A 0.9800 . ?
C16 H16B 0.9800 . ?
C16 H16C 0.9800 . ?
Cl4 C67 1.46(3) . ?
C68 H68A 0.9900 . ?
C68 H68B 0.9900 . ?
C67 H67A 0.9900 . ?
C67 H67B 0.9900 . ?
